data_2224023
loop_
_publ_author_name
'Schwarzer, Anke'
'Weber, Edwin'

_publ_section_title
;
 1,5-Bis(pentafluorophenyl)-3-phenylpent-2-ene-1,5-dione
;
_journal_coeditor_code SU2150
_journal_issue 11
_journal_name_full 'Acta Crystallographica Section E'
_journal_page_first o2801
_journal_paper_doi 10.1107/S1600536809041701
_journal_volume 65
_journal_year 2009
_chemical_formula_iupac 'C23 H8 F10 O2'
_chemical_formula_moiety 'C23 H8 F10 O2'
_chemical_formula_sum 'C23 H8 F10 O2'
_chemical_formula_weight 506.29
_chemical_name_common
;
1,5-Bis(pentafluorophenyl)-3-phenylpent-2-ene-1,5-dione
;
_chemical_name_systematic
;
1,5-Bis(pentafluorophenyl)-3-phenylpent-2-ene-1,5-dione
;
_space_group_IT_number 14
_symmetry_cell_setting monoclinic
_symmetry_space_group_name_Hall '-P 2ybc'
_symmetry_space_group_name_H-M 'P 1 21/c 1'
_atom_sites_solution_hydrogens geom
_atom_sites_solution_primary direct
_atom_sites_solution_secondary difmap
_audit_creation_method SHELXL-97
_cell_angle_alpha 90.00
_cell_angle_beta 101.5280(10)
_cell_angle_gamma 90.00
_cell_formula_units_Z 4
_cell_length_a 10.9860(3)
_cell_length_b 15.8843(4)
_cell_length_c 11.4963(3)
_cell_measurement_reflns_used 5070
_cell_measurement_temperature 93(2)
_cell_measurement_theta_max 36.05
_cell_measurement_theta_min 3.14
_cell_volume 1965.69(9)
_computing_cell_refinement 'SAINT (Bruker, 2007)'
_computing_data_collection 'SMART (Bruker, 2007)'
_computing_data_reduction 'SAINT (Bruker, 2007)'
_computing_molecular_graphics 'SHELXTL (Sheldrick, 2008)'
_computing_publication_material 'SHELXTL (Sheldrick, 2008)'
_computing_structure_refinement 'SHELXL97 (Sheldrick, 2008)'
_computing_structure_solution 'SHELXS97 (Sheldrick, 2008)'
_diffrn_ambient_temperature 93(2)
_diffrn_measured_fraction_theta_full 1.000
_diffrn_measured_fraction_theta_max 1.000
_diffrn_measurement_device_type 'Bruker SMART CCD area-detector'
_diffrn_measurement_method 'phi and omega scans'
_diffrn_radiation_monochromator graphite
_diffrn_radiation_source 'fine-focus sealed tube'
_diffrn_radiation_type MoK\a
_diffrn_radiation_wavelength 0.71073
_diffrn_reflns_av_R_equivalents 0.0194
_diffrn_reflns_av_sigmaI/netI 0.0141
_diffrn_reflns_limit_h_max 13
_diffrn_reflns_limit_h_min -13
_diffrn_reflns_limit_k_max 17
_diffrn_reflns_limit_k_min -19
_diffrn_reflns_limit_l_max 13
_diffrn_reflns_limit_l_min -13
_diffrn_reflns_number 18281
_diffrn_reflns_theta_full 25.50
_diffrn_reflns_theta_max 25.50
_diffrn_reflns_theta_min 1.89
_diffrn_standards_decay_% 0
_diffrn_standards_number 0
_exptl_absorpt_coefficient_mu 0.173
_exptl_absorpt_correction_type none
_exptl_crystal_colour colourless
_exptl_crystal_density_diffrn 1.711
_exptl_crystal_density_method 'not measured'
_exptl_crystal_description plate
_exptl_crystal_F_000 1008
_exptl_crystal_size_max 0.46
_exptl_crystal_size_mid 0.43
_exptl_crystal_size_min 0.41
_refine_diff_density_max 0.277
_refine_diff_density_min -0.204
_refine_ls_extinction_method none
_refine_ls_goodness_of_fit_ref 1.028
_refine_ls_hydrogen_treatment constr
_refine_ls_matrix_type full
_refine_ls_number_parameters 316
_refine_ls_number_reflns 3657
_refine_ls_number_restraints 0
_refine_ls_restrained_S_all 1.028
_refine_ls_R_factor_all 0.0344
_refine_ls_R_factor_gt 0.0288
_refine_ls_shift/su_max 0.000
_refine_ls_shift/su_mean 0.000
_refine_ls_structure_factor_coef Fsqd
_refine_ls_weighting_details 'calc w=1/[\s^2^(Fo^2^)+(0.0587P)^2^+0.6558P] where P=(Fo^2^+2Fc^2^)/3'
_refine_ls_weighting_scheme calc
_refine_ls_wR_factor_gt 0.0882
_refine_ls_wR_factor_ref 0.0924
_reflns_number_gt 3210
_reflns_number_total 3657
_reflns_threshold_expression I>2\s(I)
_cod_data_source_file su2150.cif
_cod_data_source_block I
_cod_original_sg_symbol_H-M 'P 21/c'
_cod_database_code 2224023
_cod_database_fobs_code 2224023

loop_
_symmetry_equiv_pos_as_xyz
'x, y, z'
'-x, y+1/2, -z+1/2'
'-x, -y, -z'
'x, -y-1/2, z-1/2'

loop_
_atom_site_type_symbol
_atom_site_label
_atom_site_fract_x
_atom_site_fract_y
_atom_site_fract_z
_atom_site_U_iso_or_equiv
_atom_site_adp_type
_atom_site_calc_flag
_atom_site_refinement_flags
_atom_site_occupancy
_atom_site_disorder_assembly
_atom_site_disorder_group
O O1 0.26093(9) 0.41039(7) 0.53299(8) 0.0240(2) Uani d . 1 . .
O O2 0.09160(9) 0.23393(6) 0.54477(9) 0.0243(2) Uani d . 1 . .
F F1 0.49682(7) 0.36112(5) 0.53619(7) 0.0238(2) Uani d . 1 . .
F F2 0.69999(7) 0.39896(6) 0.45459(8) 0.0303(2) Uani d . 1 . .
F F3 0.68309(8) 0.48896(6) 0.24995(8) 0.0302(2) Uani d . 1 . .
F F4 0.45871(8) 0.54586(6) 0.13327(8) 0.0314(2) Uani d . 1 . .
F F5 0.25233(7) 0.50954(6) 0.21465(7) 0.0272(2) Uani d . 1 . .
F F6 0.32482(8) 0.25147(6) 0.68712(8) 0.0307(2) Uani d . 1 . .
F F7 0.43936(9) 0.29180(7) 0.90694(10) 0.0468(3) Uani d . 1 . .
F F8 0.32401(12) 0.38979(7) 1.04497(8) 0.0531(3) Uani d . 1 . .
F F9 0.08804(12) 0.44422(6) 0.96211(8) 0.0453(3) Uani d . 1 . .
F F10 -0.02794(8) 0.40693(6) 0.73839(8) 0.0308(2) Uani d . 1 . .
C C1 0.48305(12) 0.40581(8) 0.43569(12) 0.0184(3) Uani d . 1 . .
C C2 0.58917(12) 0.42447(9) 0.39365(13) 0.0211(3) Uani d . 1 . .
C C3 0.58098(12) 0.47069(9) 0.29088(13) 0.0220(3) Uani d . 1 . .
C C4 0.46655(13) 0.49898(9) 0.23136(12) 0.0218(3) Uani d . 1 . .
C C5 0.36102(12) 0.47898(9) 0.27382(12) 0.0196(3) Uani d . 1 . .
C C6 0.36584(12) 0.43131(8) 0.37599(12) 0.0178(3) Uani d . 1 . .
C C7 0.25245(12) 0.40885(8) 0.42556(12) 0.0187(3) Uani d . 1 . .
C C8 0.14008(12) 0.38285(8) 0.34137(12) 0.0184(3) Uani d . 1 . .
H H8 0.1444 0.3779 0.2599 0.022 Uiso calc R 1 . .
C C9 0.03089(12) 0.36557(8) 0.37313(12) 0.0173(3) Uani d . 1 . .
C C10 -0.07770(12) 0.34003(9) 0.28121(12) 0.0186(3) Uani d . 1 . .
C C11 -0.09786(12) 0.37620(9) 0.16798(12) 0.0216(3) Uani d . 1 . .
H H11 -0.0407 0.4165 0.1495 0.026 Uiso calc R 1 . .
C C12 -0.20054(14) 0.35365(10) 0.08255(13) 0.0277(3) Uani d . 1 . .
H H12 -0.2144 0.3793 0.0064 0.033 Uiso calc R 1 . .
C C13 -0.28304(14) 0.29369(11) 0.10805(15) 0.0340(4) Uani d . 1 . .
H H13 -0.3531 0.2780 0.0493 0.041 Uiso calc R 1 . .
C C14 -0.26309(14) 0.25668(11) 0.21924(16) 0.0346(4) Uani d . 1 . .
H H14 -0.3192 0.2151 0.2362 0.042 Uiso calc R 1 . .
C C15 -0.16197(13) 0.27982(10) 0.30601(14) 0.0256(3) Uani d . 1 . .
H H15 -0.1499 0.2548 0.3825 0.031 Uiso calc R 1 . .
C C16 0.01318(12) 0.37282(9) 0.50062(12) 0.0187(3) Uani d . 1 . .
H H16A 0.0422 0.4289 0.5322 0.022 Uiso calc R 1 . .
H H16B -0.0764 0.3683 0.5019 0.022 Uiso calc R 1 . .
C C17 0.08369(11) 0.30502(8) 0.58018(12) 0.0176(3) Uani d . 1 . .
C C18 0.14383(12) 0.32769(8) 0.70533(12) 0.0191(3) Uani d . 1 . .
C C19 0.26301(13) 0.29878(9) 0.75257(13) 0.0234(3) Uani d . 1 . .
C C20 0.32346(15) 0.31974(10) 0.86547(14) 0.0310(4) Uani d . 1 . .
C C23 0.08752(13) 0.37790(9) 0.77799(13) 0.0234(3) Uani d . 1 . .
C C22 0.14702(17) 0.39821(9) 0.89257(13) 0.0312(4) Uani d . 1 . .
C C21 0.26522(17) 0.36956(10) 0.93524(13) 0.0345(4) Uani d . 1 . .

loop_
_atom_site_aniso_label
_atom_site_aniso_U_11
_atom_site_aniso_U_22
_atom_site_aniso_U_33
_atom_site_aniso_U_12
_atom_site_aniso_U_13
_atom_site_aniso_U_23
O1 0.0200(5) 0.0339(6) 0.0175(5) -0.0065(4) 0.0026(4) -0.0014(4)
O2 0.0289(5) 0.0193(5) 0.0244(5) 0.0001(4) 0.0045(4) -0.0027(4)
F1 0.0226(4) 0.0249(4) 0.0223(4) 0.0012(3) 0.0007(3) 0.0039(3)
F2 0.0149(4) 0.0330(5) 0.0416(5) 0.0055(3) 0.0023(3) 0.0001(4)
F3 0.0225(4) 0.0350(5) 0.0374(5) -0.0061(4) 0.0164(4) -0.0056(4)
F4 0.0339(5) 0.0360(5) 0.0254(5) -0.0083(4) 0.0086(4) 0.0075(4)
F5 0.0192(4) 0.0343(5) 0.0262(4) 0.0008(3) 0.0003(3) 0.0086(4)
F6 0.0234(4) 0.0285(5) 0.0384(5) 0.0074(3) 0.0019(4) 0.0002(4)
F7 0.0413(6) 0.0345(6) 0.0506(6) -0.0048(4) -0.0248(5) 0.0138(5)
F8 0.0928(9) 0.0368(6) 0.0194(5) -0.0223(6) -0.0137(5) 0.0026(4)
F9 0.0897(8) 0.0268(5) 0.0263(5) -0.0026(5) 0.0279(5) -0.0046(4)
F10 0.0317(5) 0.0309(5) 0.0343(5) 0.0057(4) 0.0172(4) -0.0005(4)
C1 0.0190(7) 0.0165(7) 0.0191(7) -0.0013(5) 0.0024(5) -0.0026(5)
C2 0.0155(6) 0.0198(7) 0.0271(7) 0.0012(5) 0.0023(5) -0.0067(6)
C3 0.0192(7) 0.0221(7) 0.0276(8) -0.0051(5) 0.0116(6) -0.0080(6)
C4 0.0265(7) 0.0213(7) 0.0182(7) -0.0052(5) 0.0060(6) -0.0010(5)
C5 0.0169(6) 0.0214(7) 0.0194(7) -0.0009(5) 0.0005(5) -0.0021(5)
C6 0.0170(6) 0.0180(7) 0.0184(7) -0.0021(5) 0.0036(5) -0.0038(5)
C7 0.0177(6) 0.0177(7) 0.0206(7) -0.0008(5) 0.0037(5) 0.0003(5)
C8 0.0183(6) 0.0196(7) 0.0167(7) -0.0009(5) 0.0024(5) 0.0001(5)
C9 0.0183(6) 0.0145(6) 0.0183(7) 0.0023(5) 0.0016(5) 0.0009(5)
C10 0.0149(6) 0.0197(7) 0.0206(7) 0.0024(5) 0.0019(5) -0.0030(5)
C11 0.0190(6) 0.0232(7) 0.0219(7) 0.0023(5) 0.0024(5) -0.0022(5)
C12 0.0268(8) 0.0315(8) 0.0217(7) 0.0067(6) -0.0030(6) -0.0048(6)
C13 0.0223(7) 0.0379(9) 0.0358(9) 0.0000(6) -0.0083(6) -0.0116(7)
C14 0.0231(8) 0.0336(9) 0.0449(10) -0.0102(6) 0.0014(7) -0.0044(7)
C15 0.0216(7) 0.0266(8) 0.0275(8) -0.0029(6) 0.0025(6) 0.0010(6)
C16 0.0155(6) 0.0212(7) 0.0192(7) 0.0008(5) 0.0032(5) -0.0014(5)
C17 0.0141(6) 0.0201(7) 0.0196(7) -0.0014(5) 0.0062(5) -0.0006(5)
C18 0.0232(7) 0.0165(7) 0.0179(7) -0.0032(5) 0.0049(5) 0.0021(5)
C19 0.0258(7) 0.0181(7) 0.0250(8) -0.0019(5) 0.0016(6) 0.0038(6)
C20 0.0342(8) 0.0221(8) 0.0301(8) -0.0071(6) -0.0094(6) 0.0096(6)
C23 0.0301(7) 0.0187(7) 0.0232(7) -0.0025(6) 0.0096(6) 0.0032(6)
C22 0.0599(11) 0.0179(7) 0.0189(7) -0.0071(7) 0.0154(7) -0.0008(6)
C21 0.0597(11) 0.0236(8) 0.0150(7) -0.0159(7) -0.0044(7) 0.0044(6)

loop_
_atom_type_symbol
_atom_type_description
_atom_type_scat_dispersion_real
_atom_type_scat_dispersion_imag
_atom_type_scat_source
C C 0.0033 0.0016 'International Tables Vol C Tables 4.2.6.8 and 6.1.1.4'
H H 0.0000 0.0000 'International Tables Vol C Tables 4.2.6.8 and 6.1.1.4'
O O 0.0106 0.0060 'International Tables Vol C Tables 4.2.6.8 and 6.1.1.4'
F F 0.0171 0.0103 'International Tables Vol C Tables 4.2.6.8 and 6.1.1.4'

loop_
_geom_angle_atom_site_label_1
_geom_angle_atom_site_label_2
_geom_angle_atom_site_label_3
_geom_angle_site_symmetry_1
_geom_angle_site_symmetry_3
_geom_angle
_geom_angle_publ_flag
F1 C1 C2 . . 117.28(12) ?
F1 C1 C6 . . 120.89(12) ?
C2 C1 C6 . . 121.83(13) ?
F2 C2 C3 . . 120.39(12) ?
F2 C2 C1 . . 119.64(13) ?
C3 C2 C1 . . 119.96(13) ?
F3 C3 C2 . . 120.22(13) ?
F3 C3 C4 . . 120.10(13) ?
C2 C3 C4 . . 119.67(12) ?
F4 C4 C3 . . 119.80(12) ?
F4 C4 C5 . . 120.52(13) ?
C3 C4 C5 . . 119.68(13) ?
F5 C5 C4 . . 117.54(12) ?
F5 C5 C6 . . 120.36(12) ?
C4 C5 C6 . . 122.07(13) ?
C5 C6 C1 . . 116.76(12) ?
C5 C6 C7 . . 123.49(12) ?
C1 C6 C7 . . 119.72(12) ?
O1 C7 C8 . . 123.86(12) ?
O1 C7 C6 . . 118.34(12) ?
C8 C7 C6 . . 117.74(11) ?
C9 C8 C7 . . 123.69(12) ?
C9 C8 H8 . . 118.2 ?
C7 C8 H8 . . 118.2 ?
C8 C9 C10 . . 119.63(12) ?
C8 C9 C16 . . 122.47(12) ?
C10 C9 C16 . . 117.88(11) ?
C11 C10 C15 . . 118.81(12) ?
C11 C10 C9 . . 120.37(12) ?
C15 C10 C9 . . 120.82(12) ?
C12 C11 C10 . . 120.53(14) ?
C12 C11 H11 . . 119.7 ?
C10 C11 H11 . . 119.7 ?
C13 C12 C11 . . 120.11(14) ?
C13 C12 H12 . . 119.9 ?
C11 C12 H12 . . 119.9 ?
C14 C13 C12 . . 119.85(14) ?
C14 C13 H13 . . 120.1 ?
C12 C13 H13 . . 120.1 ?
C13 C14 C15 . . 120.54(15) ?
C13 C14 H14 . . 119.7 ?
C15 C14 H14 . . 119.7 ?
C14 C15 C10 . . 120.15(14) ?
C14 C15 H15 . . 119.9 ?
C10 C15 H15 . . 119.9 ?
C17 C16 C9 . . 112.21(11) ?
C17 C16 H16A . . 109.2 ?
C9 C16 H16A . . 109.2 ?
C17 C16 H16B . . 109.2 ?
C9 C16 H16B . . 109.2 ?
H16A C16 H16B . . 107.9 ?
O2 C17 C18 . . 119.92(12) ?
O2 C17 C16 . . 121.40(12) ?
C18 C17 C16 . . 118.68(11) ?
C23 C18 C19 . . 116.93(13) ?
C23 C18 C17 . . 123.44(12) ?
C19 C18 C17 . . 119.62(12) ?
F6 C19 C20 . . 117.53(13) ?
F6 C19 C18 . . 120.58(12) ?
C20 C19 C18 . . 121.85(14) ?
F7 C20 C21 . . 120.18(14) ?
F7 C20 C19 . . 119.99(16) ?
C21 C20 C19 . . 119.83(15) ?
F10 C23 C22 . . 118.49(13) ?
F10 C23 C18 . . 119.92(13) ?
C22 C23 C18 . . 121.58(14) ?
F9 C22 C21 . . 120.22(15) ?
F9 C22 C23 . . 120.05(16) ?
C21 C22 C23 . . 119.72(15) ?
F8 C21 C22 . . 120.16(16) ?
F8 C21 C20 . . 119.76(16) ?
C22 C21 C20 . . 120.07(14) ?

loop_
_geom_bond_atom_site_label_1
_geom_bond_atom_site_label_2
_geom_bond_site_symmetry_2
_geom_bond_distance
_geom_bond_publ_flag
O1 C7 . 1.2202(17) ?
O2 C17 . 1.2095(17) ?
F1 C1 . 1.3386(16) ?
F2 C2 . 1.3403(16) ?
F3 C3 . 1.3322(15) ?
F4 C4 . 1.3397(16) ?
F5 C5 . 1.3415(16) ?
F6 C19 . 1.3403(17) ?
F7 C20 . 1.3427(19) ?
F8 C21 . 1.3365(18) ?
F9 C22 . 1.3416(18) ?
F10 C23 . 1.3409(17) ?
C1 C2 . 1.3805(19) ?
C1 C6 . 1.3928(19) ?
C2 C3 . 1.379(2) ?
C3 C4 . 1.381(2) ?
C4 C5 . 1.3818(19) ?
C5 C6 . 1.3896(19) ?
C6 C7 . 1.5125(18) ?
C7 C8 . 1.4676(18) ?
C8 C9 . 1.3500(19) ?
C8 H8 . 0.9500 ?
C9 C10 . 1.4834(18) ?
C9 C16 . 1.5210(18) ?
C10 C11 . 1.399(2) ?
C10 C15 . 1.399(2) ?
C11 C12 . 1.386(2) ?
C11 H11 . 0.9500 ?
C12 C13 . 1.386(2) ?
C12 H12 . 0.9500 ?
C13 C14 . 1.384(2) ?
C13 H13 . 0.9500 ?
C14 C15 . 1.386(2) ?
C14 H14 . 0.9500 ?
C15 H15 . 0.9500 ?
C16 C17 . 1.5208(18) ?
C16 H16A . 0.9900 ?
C16 H16B . 0.9900 ?
C17 C18 . 1.5021(18) ?
C18 C23 . 1.387(2) ?
C18 C19 . 1.391(2) ?
C19 C20 . 1.375(2) ?
C20 C21 . 1.373(3) ?
C23 C22 . 1.386(2) ?
C22 C21 . 1.371(3) ?

loop_
_geom_hbond_atom_site_label_D
_geom_hbond_atom_site_label_H
_geom_hbond_atom_site_label_A
_geom_hbond_site_symmetry_A
_geom_hbond_distance_DH
_geom_hbond_distance_HA
_geom_hbond_distance_DA
_geom_hbond_angle_DHA
C13 H13 F7 1_454 0.95 2.54 3.4393(17) 159
C16 H16B F2 1_455 0.99 2.46 3.4004(15) 159
C11 H11 F9 3_566 0.95 2.56 3.2326(18) 128

loop_
_geom_torsion_atom_site_label_1
_geom_torsion_atom_site_label_2
_geom_torsion_atom_site_label_3
_geom_torsion_atom_site_label_4
_geom_torsion_site_symmetry_1
_geom_torsion_site_symmetry_2
_geom_torsion_site_symmetry_3
_geom_torsion_site_symmetry_4
_geom_torsion
_geom_torsion_publ_flag
F1 C1 C2 F2 . . . . -1.07(19) ?
C6 C1 C2 F2 . . . . 179.64(12) ?
F1 C1 C2 C3 . . . . -179.66(12) ?
C6 C1 C2 C3 . . . . 1.0(2) ?
F2 C2 C3 F3 . . . . 1.4(2) ?
C1 C2 C3 F3 . . . . 179.93(12) ?
F2 C2 C3 C4 . . . . -177.77(12) ?
C1 C2 C3 C4 . . . . 0.8(2) ?
F3 C3 C4 F4 . . . . -1.0(2) ?
C2 C3 C4 F4 . . . . 178.17(12) ?
F3 C3 C4 C5 . . . . 179.33(12) ?
C2 C3 C4 C5 . . . . -1.5(2) ?
F4 C4 C5 F5 . . . . -1.3(2) ?
C3 C4 C5 F5 . . . . 178.44(12) ?
F4 C4 C5 C6 . . . . -179.26(12) ?
C3 C4 C5 C6 . . . . 0.5(2) ?
F5 C5 C6 C1 . . . . -176.62(12) ?
C4 C5 C6 C1 . . . . 1.3(2) ?
F5 C5 C6 C7 . . . . 1.5(2) ?
C4 C5 C6 C7 . . . . 179.47(13) ?
F1 C1 C6 C5 . . . . 178.66(12) ?
C2 C1 C6 C5 . . . . -2.1(2) ?
F1 C1 C6 C7 . . . . 0.43(19) ?
C2 C1 C6 C7 . . . . 179.71(12) ?
C5 C6 C7 O1 . . . . -140.34(14) ?
C1 C6 C7 O1 . . . . 37.76(19) ?
C5 C6 C7 C8 . . . . 42.30(19) ?
C1 C6 C7 C8 . . . . -139.60(13) ?
O1 C7 C8 C9 . . . . 6.5(2) ?
C6 C7 C8 C9 . . . . -176.30(13) ?
C7 C8 C9 C10 . . . . 179.78(12) ?
C7 C8 C9 C16 . . . . 1.0(2) ?
C8 C9 C10 C11 . . . . -36.74(19) ?
C16 C9 C10 C11 . . . . 142.12(13) ?
C8 C9 C10 C15 . . . . 143.55(14) ?
C16 C9 C10 C15 . . . . -37.59(18) ?
C15 C10 C11 C12 . . . . 0.9(2) ?
C9 C10 C11 C12 . . . . -178.77(13) ?
C10 C11 C12 C13 . . . . -1.2(2) ?
C11 C12 C13 C14 . . . . 0.4(2) ?
C12 C13 C14 C15 . . . . 0.8(3) ?
C13 C14 C15 C10 . . . . -1.1(2) ?
C11 C10 C15 C14 . . . . 0.2(2) ?
C9 C10 C15 C14 . . . . 179.92(14) ?
C8 C9 C16 C17 . . . . -69.80(16) ?
C10 C9 C16 C17 . . . . 111.38(13) ?
C9 C16 C17 O2 . . . . -37.89(17) ?
C9 C16 C17 C18 . . . . 142.37(12) ?
O2 C17 C18 C23 . . . . -137.78(14) ?
C16 C17 C18 C23 . . . . 41.95(18) ?
O2 C17 C18 C19 . . . . 43.27(18) ?
C16 C17 C18 C19 . . . . -136.99(13) ?
C23 C18 C19 F6 . . . . -178.52(12) ?
C17 C18 C19 F6 . . . . 0.49(19) ?
C23 C18 C19 C20 . . . . -0.9(2) ?
C17 C18 C19 C20 . . . . 178.13(13) ?
F6 C19 C20 F7 . . . . -1.1(2) ?
C18 C19 C20 F7 . . . . -178.76(13) ?
F6 C19 C20 C21 . . . . 178.63(13) ?
C18 C19 C20 C21 . . . . 0.9(2) ?
C19 C18 C23 F10 . . . . -179.14(12) ?
C17 C18 C23 F10 . . . . 1.9(2) ?
C19 C18 C23 C22 . . . . -0.2(2) ?
C17 C18 C23 C22 . . . . -179.15(13) ?
F10 C23 C22 F9 . . . . 1.6(2) ?
C18 C23 C22 F9 . . . . -177.41(13) ?
F10 C23 C22 C21 . . . . -179.82(13) ?
C18 C23 C22 C21 . . . . 1.2(2) ?
F9 C22 C21 F8 . . . . -2.3(2) ?
C23 C22 C21 F8 . . . . 179.05(13) ?
F9 C22 C21 C20 . . . . 177.44(14) ?
C23 C22 C21 C20 . . . . -1.2(2) ?
F7 C20 C21 F8 . . . . -0.4(2) ?
C19 C20 C21 F8 . . . . 179.91(13) ?
F7 C20 C21 C22 . . . . 179.82(13) ?
C19 C20 C21 C22 . . . . 0.1(2) ?

loop_
_cod_related_entry_id
_cod_related_entry_database
_cod_related_entry_code
1 ChemSpider 24743540
